data_7118939
loop_
_publ_author_name
'Pozo, Iago'
'Cobas, Agust\'in'
'Pe\~na, Diego'
'Guiti\'an, Enrique'
'P\'erez, Dolores'

_publ_section_title
;
 1,7-Naphthodiyne: a new platform for the synthesis of novel, sterically
 congested PAHs.
;
_journal_issue 32
_journal_name_full 'Chemical communications (Cambridge, England)'
_journal_page_first 5534
_journal_page_last 5537
_journal_paper_doi 10.1039/c6cc01214k
_journal_volume 52
_journal_year 2016
_chemical_formula_moiety 'C50 H32 O2'
_chemical_formula_sum 'C50 H32 O2'
_chemical_formula_weight 664.75
_chemical_name_systematic IP60precipitado
_space_group_crystal_system monoclinic
_space_group_IT_number 14
_space_group_name_Hall '-P 2ybc'
_space_group_name_H-M_alt 'P 1 21/c 1'
_symmetry_space_group_name_Hall '-P 2ybc'
_symmetry_space_group_name_H-M 'P 1 21/c 1'
_atom_sites_solution_hydrogens geom
_atom_sites_solution_primary dual
_atom_sites_solution_secondary difmap
_audit_block_doi 10.5517/cc1kflm6
_audit_creation_date 2014-12-03T12:48:25-00:00
_audit_creation_method 'WinGX routine CIF_UPDATE'
_audit_update_record
;
2015-12-17 deposited with the CCDC.
2016-03-17 downloaded from the CCDC.
;
_cell_angle_alpha 90
_cell_angle_beta 94.937(2)
_cell_angle_gamma 90
_cell_formula_units_Z 4
_cell_length_a 8.8161(4)
_cell_length_b 13.0764(6)
_cell_length_c 29.5577(14)
_cell_measurement_reflns_used 9979
_cell_measurement_temperature 100(2)
_cell_measurement_theta_max 27.39
_cell_measurement_theta_min 2.59
_cell_measurement_wavelength 0.71073
_cell_volume 3394.9(3)
_computing_cell_refinement 'SAINT V8.34A integration software'
_computing_data_collection 'Bruker APEX2 software'
_computing_data_reduction 'SORTAV (Blessing, 1995)'
_computing_molecular_graphics 'ORTEP-3 for Windows (Farrugia, 2012)'
_computing_publication_material 'WinGX publication routines (Farrugia, 2012)'
_computing_structure_refinement 'SHELXL-2014/7 (Sheldrick, 2014)'
_computing_structure_solution 'SHELXT-2014 (Sheldrick, 2014)'
_diffrn_ambient_temperature 100(2)
_diffrn_detector 'APEX-II CCD'
_diffrn_measured_fraction_theta_full 0.997
_diffrn_measured_fraction_theta_max 0.987
_diffrn_measurement_device '\k-geometry diffractometer'
_diffrn_measurement_device_type 'Bruker APEX-II'
_diffrn_measurement_method '\f or \w oscillation scans'
_diffrn_orient_matrix_UB_11 0.017791
_diffrn_orient_matrix_UB_12 -0.06347
_diffrn_orient_matrix_UB_13 -0.01766
_diffrn_orient_matrix_UB_21 -0.017545
_diffrn_orient_matrix_UB_22 -0.042519
_diffrn_orient_matrix_UB_23 0.027183
_diffrn_orient_matrix_UB_31 -0.111076
_diffrn_orient_matrix_UB_32 -0.00345
_diffrn_orient_matrix_UB_33 -0.010118
_diffrn_radiation_monochromator graphite
_diffrn_radiation_probe x-ray
_diffrn_radiation_type MoK\a
_diffrn_radiation_wavelength 0.71073
_diffrn_reflns_av_R_equivalents 0.0656
_diffrn_reflns_av_unetI/netI 0.0428
_diffrn_reflns_Laue_measured_fraction_full 0.997
_diffrn_reflns_Laue_measured_fraction_max 0.987
_diffrn_reflns_limit_h_max 11
_diffrn_reflns_limit_h_min -10
_diffrn_reflns_limit_k_max 16
_diffrn_reflns_limit_k_min -16
_diffrn_reflns_limit_l_max 38
_diffrn_reflns_limit_l_min -37
_diffrn_reflns_number 55072
_diffrn_reflns_point_group_measured_fraction_full 0.997
_diffrn_reflns_point_group_measured_fraction_max 0.987
_diffrn_reflns_reduction_process
;
        Scaled and merged with Sortav
        R.H. Blessing, (1987) Cryst. Rev. 1, 3-58
        R.H. Blessing, (1989) J. Appl. Cryst. 22, 396-397
;
_diffrn_reflns_theta_full 25.242
_diffrn_reflns_theta_max 27.636
_diffrn_reflns_theta_min 1.383
_diffrn_source 'sealed x-ray tube'
_diffrn_standards_number 0
_exptl_absorpt_coefficient_mu 0.078
_exptl_absorpt_correction_T_max 0.959
_exptl_absorpt_correction_T_min 0.737
_exptl_absorpt_correction_type multi-scan
_exptl_absorpt_process_details
;
SADABS-2014/5 - Bruker AXS area detector scaling and absorption correction
;
_exptl_crystal_colour colourless
_exptl_crystal_density_diffrn 1.301
_exptl_crystal_density_method 'not measured'
_exptl_crystal_description Prism
_exptl_crystal_F_000 1392
_exptl_crystal_size_max 0.33
_exptl_crystal_size_mid 0.27
_exptl_crystal_size_min 0.14
_refine_diff_density_max 0.414
_refine_diff_density_min -0.281
_refine_diff_density_rms 0.057
_refine_ls_extinction_method none
_refine_ls_goodness_of_fit_ref 1.021
_refine_ls_hydrogen_treatment constr
_refine_ls_matrix_type full
_refine_ls_number_constraints 0
_refine_ls_number_parameters 469
_refine_ls_number_reflns 7811
_refine_ls_number_restraints 0
_refine_ls_restrained_S_all 1.021
_refine_ls_R_factor_all 0.0625
_refine_ls_R_factor_gt 0.0457
_refine_ls_shift/su_max 0
_refine_ls_shift/su_mean 0
_refine_ls_structure_factor_coef Fsqd
_refine_ls_weighting_details 'w=1/[\s^2^(Fo^2^)+(0.0561P)^2^+1.7060P] where P=(Fo^2^+2Fc^2^)/3'
_refine_ls_weighting_scheme calc
_refine_ls_wR_factor_gt 0.109
_refine_ls_wR_factor_ref 0.1194
_reflns_Friedel_coverage 0
_reflns_number_gt 6218
_reflns_number_total 7811
_reflns_threshold_expression 'I > 2\s(I)'
_cod_data_source_file c6cc01214k2.cif
_cod_data_source_block shelx
_cod_depositor_comments 'Adding full bibliography for 7118939--7118940.cif.'
_cod_database_code 7118939
_shelx_estimated_absorpt_t_min 0.975
_shelx_estimated_absorpt_t_max 0.989

loop_
_space_group_symop_operation_xyz
'x, y, z'
'-x, y+1/2, -z+1/2'
'-x, -y, -z'
'x, -y-1/2, z-1/2'

loop_
_atom_site_label
_atom_site_type_symbol
_atom_site_fract_x
_atom_site_fract_y
_atom_site_fract_z
_atom_site_U_iso_or_equiv
_atom_site_adp_type
_atom_site_occupancy
_atom_site_site_symmetry_order
_atom_site_calc_flag
_atom_site_refinement_flags_posn
_atom_site_refinement_flags_adp
C1 C 0.36017(15) 0.44143(11) 0.07956(5) 0.0117(3) Uani 1 1 d . .
C2 C 0.34828(16) 0.38773(11) 0.03914(5) 0.0130(3) Uani 1 1 d . .
C3 C 0.27491(17) 0.42592(12) -0.00115(5) 0.0160(3) Uani 1 1 d . .
H3 H 0.2753 0.389 -0.0288 0.019 Uiso 1 1 calc R U
C4 C 0.20278(17) 0.51783(12) 0.00054(5) 0.0157(3) Uani 1 1 d . .
H4 H 0.1463 0.5431 -0.0259 0.019 Uiso 1 1 calc R U
C5 C 0.21028(16) 0.57648(11) 0.04100(5) 0.0129(3) Uani 1 1 d . .
C6 C 0.12474(16) 0.66798(11) 0.04085(5) 0.0142(3) Uani 1 1 d . .
H6 H 0.0606 0.6854 0.0145 0.017 Uiso 1 1 calc R U
C7 C 0.13163(16) 0.73201(11) 0.07750(5) 0.0139(3) Uani 1 1 d . .
H7 H 0.0691 0.7911 0.0779 0.017 Uiso 1 1 calc R U
C8 C 0.23504(16) 0.70674(11) 0.11455(5) 0.0117(3) Uani 1 1 d . .
C9 C 0.32007(15) 0.61773(11) 0.11698(5) 0.0107(3) Uani 1 1 d . .
C10 C 0.30288(15) 0.54327(11) 0.08147(5) 0.0113(3) Uani 1 1 d . .
C11 C 0.41977(16) 0.35969(10) 0.11529(5) 0.0115(3) Uani 1 1 d . .
C12 C 0.58503(16) 0.33300(11) 0.10686(5) 0.0125(3) Uani 1 1 d . .
C13 C 0.72440(17) 0.34439(11) 0.13137(5) 0.0151(3) Uani 1 1 d . .
H13 H 0.7337 0.3812 0.1592 0.018 Uiso 1 1 calc R U
C14 C 0.85168(17) 0.30009(12) 0.11400(5) 0.0182(3) Uani 1 1 d . .
H14 H 0.9484 0.3064 0.1306 0.022 Uiso 1 1 calc R U
C15 C 0.84003(18) 0.24752(12) 0.07337(5) 0.0192(3) Uani 1 1 d . .
H15 H 0.9281 0.2174 0.0626 0.023 Uiso 1 1 calc R U
C16 C 0.69873(18) 0.23829(12) 0.04793(5) 0.0175(3) Uani 1 1 d . .
H16 H 0.6896 0.2032 0.0197 0.021 Uiso 1 1 calc R U
C17 C 0.57428(17) 0.28163(11) 0.06523(5) 0.0141(3) Uani 1 1 d . .
C18 C 0.40385(17) 0.27865(11) 0.04971(5) 0.0138(3) Uani 1 1 d . .
O20 O 0.34461(11) 0.26861(7) 0.09371(3) 0.0129(2) Uani 1 1 d . .
C21 C 0.36688(16) 0.36028(10) 0.16225(5) 0.0115(3) Uani 1 1 d . .
C22 C 0.21543(16) 0.38616(11) 0.16701(5) 0.0123(3) Uani 1 1 d . .
H22 H 0.1566 0.4178 0.1424 0.015 Uiso 1 1 calc R U
C23 C 0.14959(16) 0.36638(11) 0.20705(5) 0.0141(3) Uani 1 1 d . .
H23 H 0.0459 0.3833 0.2096 0.017 Uiso 1 1 calc R U
C24 C 0.23595(17) 0.32165(11) 0.24343(5) 0.0154(3) Uani 1 1 d . .
H24 H 0.191 0.3069 0.2708 0.019 Uiso 1 1 calc R U
C25 C 0.38768(17) 0.29875(11) 0.23958(5) 0.0159(3) Uani 1 1 d . .
H25 H 0.4477 0.2705 0.2648 0.019 Uiso 1 1 calc R U
C26 C 0.45280(16) 0.31680(11) 0.19920(5) 0.0133(3) Uani 1 1 d . .
H26 H 0.5564 0.2995 0.1967 0.016 Uiso 1 1 calc R U
C31 C 0.35157(18) 0.19641(12) 0.01675(5) 0.0178(3) Uani 1 1 d . .
C32 C 0.2584(2) 0.11737(13) 0.02886(6) 0.0258(4) Uani 1 1 d . .
H32 H 0.2247 0.115 0.0585 0.031 Uiso 1 1 calc R U
C33 C 0.2146(3) 0.04162(15) -0.00259(7) 0.0400(5) Uani 1 1 d . .
H33 H 0.1515 -0.0129 0.0057 0.048 Uiso 1 1 calc R U
C34 C 0.2624(3) 0.04507(16) -0.04597(7) 0.0432(5) Uani 1 1 d . .
H34 H 0.2309 -0.0065 -0.0674 0.052 Uiso 1 1 calc R U
C35 C 0.3556(2) 0.12333(15) -0.05817(6) 0.0354(5) Uani 1 1 d . .
H35 H 0.3887 0.1256 -0.0879 0.042 Uiso 1 1 calc R U
C36 C 0.4008(2) 0.19865(13) -0.02689(5) 0.0239(4) Uani 1 1 d . .
H36 H 0.4657 0.2522 -0.0352 0.029 Uiso 1 1 calc R U
C41 C 0.43299(16) 0.63280(10) 0.16028(5) 0.0109(3) Uani 1 1 d . .
C42 C 0.33913(15) 0.62886(11) 0.20189(5) 0.0116(3) Uani 1 1 d . .
C43 C 0.33491(16) 0.56402(11) 0.23838(5) 0.0134(3) Uani 1 1 d . .
H43 H 0.3955 0.5039 0.2407 0.016 Uiso 1 1 calc R U
C44 C 0.23859(17) 0.58932(12) 0.27207(5) 0.0163(3) Uani 1 1 d . .
H44 H 0.2338 0.5454 0.2975 0.02 Uiso 1 1 calc R U
C45 C 0.15043(17) 0.67702(12) 0.26893(5) 0.0166(3) Uani 1 1 d . .
H45 H 0.0863 0.6927 0.2922 0.02 Uiso 1 1 calc R U
C46 C 0.15510(16) 0.74266(11) 0.23177(5) 0.0146(3) Uani 1 1 d . .
H46 H 0.0952 0.8031 0.2294 0.018 Uiso 1 1 calc R U
C47 C 0.24908(16) 0.71699(11) 0.19881(5) 0.0123(3) Uani 1 1 d . .
C48 C 0.29025(15) 0.77186(11) 0.15583(5) 0.0118(3) Uani 1 1 d . .
O50 O 0.45042(11) 0.74523(7) 0.15755(3) 0.0117(2) Uani 1 1 d . .
C51 C 0.59369(16) 0.59283(10) 0.16289(5) 0.0117(3) Uani 1 1 d . .
C52 C 0.67221(17) 0.59829(11) 0.12420(5) 0.0150(3) Uani 1 1 d . .
H52 H 0.6179 0.6103 0.0955 0.018 Uiso 1 1 calc R U
C53 C 0.82924(17) 0.58637(12) 0.12695(5) 0.0171(3) Uani 1 1 d . .
H53 H 0.8818 0.5908 0.1003 0.021 Uiso 1 1 calc R U
C54 C 0.90926(17) 0.56795(11) 0.16855(5) 0.0168(3) Uani 1 1 d . .
H54 H 1.017 0.5617 0.1706 0.02 Uiso 1 1 calc R U
C55 C 0.83148(17) 0.55869(12) 0.20713(5) 0.0168(3) Uani 1 1 d . .
H55 H 0.8857 0.5434 0.2355 0.02 Uiso 1 1 calc R U
C56 C 0.67472(17) 0.57162(11) 0.20449(5) 0.0144(3) Uani 1 1 d . .
H56 H 0.6223 0.566 0.2311 0.017 Uiso 1 1 calc R U
C61 C 0.26298(17) 0.88478(11) 0.15456(5) 0.0137(3) Uani 1 1 d . .
C62 C 0.38356(17) 0.95353(12) 0.15995(5) 0.0167(3) Uani 1 1 d . .
H62 H 0.4854 0.929 0.1632 0.02 Uiso 1 1 calc R U
C63 C 0.35543(19) 1.05765(12) 0.16062(6) 0.0212(3) Uani 1 1 d . .
H63 H 0.4383 1.1043 0.1641 0.025 Uiso 1 1 calc R U
C64 C 0.20709(19) 1.09454(12) 0.15630(5) 0.0205(3) Uani 1 1 d . .
H64 H 0.1885 1.1661 0.157 0.025 Uiso 1 1 calc R U
C65 C 0.08645(18) 1.02644(12) 0.15093(5) 0.0190(3) Uani 1 1 d . .
H65 H -0.0152 1.0513 0.1478 0.023 Uiso 1 1 calc R U
C66 C 0.11381(17) 0.92201(12) 0.15019(5) 0.0169(3) Uani 1 1 d . .
H66 H 0.0308 0.8756 0.1467 0.02 Uiso 1 1 calc R U

loop_
_atom_site_aniso_label
_atom_site_aniso_U_11
_atom_site_aniso_U_22
_atom_site_aniso_U_33
_atom_site_aniso_U_23
_atom_site_aniso_U_13
_atom_site_aniso_U_12
C1 0.0098(6) 0.0153(7) 0.0095(6) -0.0001(5) -0.0021(5) -0.0024(5)
C2 0.0121(7) 0.0151(7) 0.0115(7) -0.0005(5) -0.0006(5) -0.0010(5)
C3 0.0190(7) 0.0200(8) 0.0085(7) -0.0025(6) -0.0014(6) -0.0017(6)
C4 0.0169(7) 0.0200(8) 0.0091(7) 0.0018(6) -0.0050(5) -0.0006(6)
C5 0.0135(7) 0.0153(7) 0.0094(7) 0.0009(5) -0.0018(5) -0.0017(5)
C6 0.0129(7) 0.0182(7) 0.0108(7) 0.0032(5) -0.0035(5) -0.0002(5)
C7 0.0128(7) 0.0146(7) 0.0142(7) 0.0020(5) -0.0004(5) 0.0020(5)
C8 0.0115(7) 0.0138(7) 0.0099(7) 0.0003(5) 0.0003(5) -0.0018(5)
C9 0.0096(6) 0.0142(7) 0.0079(6) 0.0014(5) -0.0010(5) -0.0015(5)
C10 0.0099(6) 0.0152(7) 0.0084(6) 0.0007(5) -0.0007(5) -0.0017(5)
C11 0.0123(7) 0.0096(7) 0.0119(7) -0.0010(5) -0.0027(5) -0.0016(5)
C12 0.0134(7) 0.0111(7) 0.0128(7) 0.0016(5) -0.0002(5) 0.0004(5)
C13 0.0159(7) 0.0141(7) 0.0148(7) 0.0004(6) -0.0016(6) -0.0015(5)
C14 0.0138(7) 0.0193(8) 0.0209(8) 0.0038(6) -0.0011(6) 0.0000(6)
C15 0.0157(7) 0.0201(8) 0.0223(8) 0.0024(6) 0.0050(6) 0.0032(6)
C16 0.0219(8) 0.0170(7) 0.0141(7) 0.0002(6) 0.0039(6) 0.0014(6)
C17 0.0165(7) 0.0124(7) 0.0131(7) 0.0016(5) -0.0016(5) 0.0001(5)
C18 0.0174(7) 0.0139(7) 0.0101(7) -0.0011(5) 0.0005(5) 0.0001(5)
O20 0.0156(5) 0.0128(5) 0.0098(5) -0.0028(4) -0.0009(4) -0.0028(4)
C21 0.0140(7) 0.0093(6) 0.0106(7) -0.0008(5) -0.0023(5) -0.0015(5)
C22 0.0136(7) 0.0120(7) 0.0105(7) 0.0001(5) -0.0036(5) -0.0001(5)
C23 0.0125(7) 0.0150(7) 0.0147(7) -0.0001(6) 0.0001(5) -0.0007(5)
C24 0.0201(8) 0.0149(7) 0.0114(7) 0.0012(5) 0.0015(6) -0.0026(6)
C25 0.0185(7) 0.0151(7) 0.0129(7) 0.0016(6) -0.0047(6) 0.0002(6)
C26 0.0128(7) 0.0134(7) 0.0133(7) 0.0000(5) -0.0026(5) 0.0008(5)
C31 0.0210(8) 0.0158(7) 0.0157(7) -0.0042(6) -0.0045(6) 0.0027(6)
C32 0.0321(9) 0.0233(9) 0.0214(8) -0.0044(7) -0.0018(7) -0.0060(7)
C33 0.0556(13) 0.0278(10) 0.0348(11) -0.0089(8) -0.0062(9) -0.0168(9)
C34 0.0693(15) 0.0290(10) 0.0292(11) -0.0165(8) -0.0087(10) -0.0072(10)
C35 0.0570(13) 0.0305(10) 0.0178(9) -0.0092(7) -0.0022(8) 0.0054(9)
C36 0.0342(10) 0.0201(8) 0.0168(8) -0.0038(6) -0.0007(7) 0.0037(7)
C41 0.0127(7) 0.0103(7) 0.0091(6) -0.0005(5) -0.0023(5) -0.0015(5)
C42 0.0106(6) 0.0146(7) 0.0090(6) -0.0033(5) -0.0026(5) -0.0020(5)
C43 0.0132(7) 0.0134(7) 0.0129(7) -0.0015(5) -0.0032(5) -0.0010(5)
C44 0.0183(7) 0.0190(8) 0.0114(7) 0.0005(6) -0.0003(6) -0.0030(6)
C45 0.0156(7) 0.0220(8) 0.0124(7) -0.0038(6) 0.0021(5) -0.0031(6)
C46 0.0119(7) 0.0158(7) 0.0157(7) -0.0032(6) -0.0012(5) 0.0000(5)
C47 0.0121(7) 0.0141(7) 0.0098(6) -0.0019(5) -0.0038(5) -0.0025(5)
C48 0.0081(6) 0.0150(7) 0.0121(7) -0.0019(5) -0.0012(5) 0.0006(5)
O50 0.0105(5) 0.0110(5) 0.0133(5) -0.0004(4) -0.0019(4) 0.0006(4)
C51 0.0106(7) 0.0104(7) 0.0134(7) -0.0017(5) -0.0023(5) -0.0011(5)
C52 0.0142(7) 0.0170(7) 0.0133(7) 0.0005(6) -0.0018(5) -0.0004(5)
C53 0.0147(7) 0.0193(8) 0.0177(8) 0.0001(6) 0.0030(6) -0.0013(6)
C54 0.0108(7) 0.0154(7) 0.0233(8) -0.0033(6) -0.0030(6) 0.0000(5)
C55 0.0145(7) 0.0180(8) 0.0165(7) -0.0036(6) -0.0070(6) 0.0019(6)
C56 0.0154(7) 0.0147(7) 0.0129(7) -0.0024(5) -0.0013(5) 0.0010(5)
C61 0.0175(7) 0.0142(7) 0.0092(7) -0.0003(5) -0.0009(5) 0.0013(5)
C62 0.0168(7) 0.0171(7) 0.0158(7) -0.0006(6) -0.0011(6) -0.0002(6)
C63 0.0238(8) 0.0161(8) 0.0234(8) -0.0012(6) 0.0000(7) -0.0042(6)
C64 0.0302(9) 0.0114(7) 0.0201(8) 0.0000(6) 0.0038(7) 0.0033(6)
C65 0.0200(8) 0.0191(8) 0.0181(8) 0.0000(6) 0.0023(6) 0.0061(6)
C66 0.0176(7) 0.0168(7) 0.0163(7) -0.0010(6) 0.0007(6) 0.0008(6)

loop_
_atom_type_symbol
_atom_type_description
_atom_type_scat_dispersion_real
_atom_type_scat_dispersion_imag
_atom_type_scat_source
C C 0.0033 0.0016 'International Tables Vol C Tables 4.2.6.8 and 6.1.1.4'
H H 0 0 'International Tables Vol C Tables 4.2.6.8 and 6.1.1.4'
O O 0.0106 0.006 'International Tables Vol C Tables 4.2.6.8 and 6.1.1.4'

loop_
_geom_angle_atom_site_label_1
_geom_angle_atom_site_label_2
_geom_angle_atom_site_label_3
_geom_angle
C2 C1 C10 120.50(13)
C2 C1 C11 103.47(12)
C10 C1 C11 135.37(12)
C1 C2 C3 123.38(13)
C1 C2 C18 107.32(12)
C3 C2 C18 128.53(13)
C4 C3 C2 117.84(13)
C4 C3 H3 121.1
C2 C3 H3 121.1
C3 C4 C5 121.35(13)
C3 C4 H4 119.3
C5 C4 H4 119.3
C6 C5 C4 117.97(13)
C6 C5 C10 121.09(13)
C4 C5 C10 120.94(13)
C7 C6 C5 121.92(13)
C7 C6 H6 119
C5 C6 H6 119
C6 C7 C8 117.14(13)
C6 C7 H7 121.4
C8 C7 H7 121.4
C9 C8 C7 123.48(13)
C9 C8 C48 107.03(12)
C7 C8 C48 129.14(13)
C8 C9 C10 120.81(12)
C8 C9 C41 103.90(11)
C10 C9 C41 134.89(12)
C1 C10 C9 130.46(13)
C1 C10 C5 114.92(12)
C9 C10 C5 114.62(12)
O20 C11 C21 103.84(11)
O20 C11 C12 98.20(10)
C21 C11 C12 121.63(12)
O20 C11 C1 98.46(10)
C21 C11 C1 120.56(12)
C12 C11 C1 108.28(11)
C13 C12 C17 120.26(13)
C13 C12 C11 134.67(13)
C17 C12 C11 104.96(12)
C12 C13 C14 117.95(14)
C12 C13 H13 121
C14 C13 H13 121
C15 C14 C13 121.58(14)
C15 C14 H14 119.2
C13 C14 H14 119.2
C14 C15 C16 120.35(14)
C14 C15 H15 119.8
C16 C15 H15 119.8
C17 C16 C15 117.78(14)
C17 C16 H16 121.1
C15 C16 H16 121.1
C16 C17 C12 122.05(14)
C16 C17 C18 132.25(14)
C12 C17 C18 105.43(12)
O20 C18 C31 113.87(12)
O20 C18 C2 97.69(11)
C31 C18 C2 117.46(12)
O20 C18 C17 98.83(11)
C31 C18 C17 116.87(12)
C2 C18 C17 108.99(12)
C18 O20 C11 97.55(10)
C26 C21 C22 118.63(13)
C26 C21 C11 122.04(12)
C22 C21 C11 118.04(12)
C23 C22 C21 120.99(13)
C23 C22 H22 119.5
C21 C22 H22 119.5
C22 C23 C24 119.77(13)
C22 C23 H23 120.1
C24 C23 H23 120.1
C25 C24 C23 119.69(13)
C25 C24 H24 120.2
C23 C24 H24 120.2
C24 C25 C26 120.52(14)
C24 C25 H25 119.7
C26 C25 H25 119.7
C25 C26 C21 120.35(13)
C25 C26 H26 119.8
C21 C26 H26 119.8
C32 C31 C36 119.49(15)
C32 C31 C18 121.58(14)
C36 C31 C18 118.91(14)
C31 C32 C33 119.68(17)
C31 C32 H32 120.2
C33 C32 H32 120.2
C34 C33 C32 120.48(18)
C34 C33 H33 119.8
C32 C33 H33 119.8
C35 C34 C33 120.10(17)
C35 C34 H34 119.9
C33 C34 H34 119.9
C34 C35 C36 119.76(17)
C34 C35 H35 120.1
C36 C35 H35 120.1
C35 C36 C31 120.48(17)
C35 C36 H36 119.8
C31 C36 H36 119.8
O50 C41 C51 104.22(11)
O50 C41 C42 98.16(10)
C51 C41 C42 120.99(12)
O50 C41 C9 98.17(10)
C51 C41 C9 121.85(11)
C42 C41 C9 107.52(11)
C43 C42 C47 120.39(13)
C43 C42 C41 134.37(13)
C47 C42 C41 105.16(12)
C42 C43 C44 118.06(13)
C42 C43 H43 121
C44 C43 H43 121
C45 C44 C43 121.25(14)
C45 C44 H44 119.4
C43 C44 H44 119.4
C44 C45 C46 120.48(13)
C44 C45 H45 119.8
C46 C45 H45 119.8
C47 C46 C45 117.88(14)
C47 C46 H46 121.1
C45 C46 H46 121.1
C46 C47 C42 121.95(13)
C46 C47 C48 132.46(13)
C42 C47 C48 105.47(12)
O50 C48 C61 113.05(11)
O50 C48 C47 99.09(10)
C61 C48 C47 115.78(12)
O50 C48 C8 97.81(10)
C61 C48 C8 119.28(12)
C47 C48 C8 108.59(11)
C48 O50 C41 97.76(10)
C52 C51 C56 118.82(13)
C52 C51 C41 118.26(13)
C56 C51 C41 121.47(12)
C51 C52 C53 120.75(14)
C51 C52 H52 119.6
C53 C52 H52 119.6
C54 C53 C52 120.03(14)
C54 C53 H53 120
C52 C53 H53 120
C53 C54 C55 119.70(14)
C53 C54 H54 120.1
C55 C54 H54 120.1
C54 C55 C56 120.27(14)
C54 C55 H55 119.9
C56 C55 H55 119.9
C55 C56 C51 120.35(14)
C55 C56 H56 119.8
C51 C56 H56 119.8
C62 C61 C66 119.29(14)
C62 C61 C48 121.03(13)
C66 C61 C48 119.60(13)
C63 C62 C61 120.08(14)
C63 C62 H62 120
C61 C62 H62 120
C62 C63 C64 120.57(15)
C62 C63 H63 119.7
C64 C63 H63 119.7
C65 C64 C63 119.63(14)
C65 C64 H64 120.2
C63 C64 H64 120.2
C64 C65 C66 120.11(15)
C64 C65 H65 119.9
C66 C65 H65 119.9
C65 C66 C61 120.32(14)
C65 C66 H66 119.8
C61 C66 H66 119.8

loop_
_geom_bond_atom_site_label_1
_geom_bond_atom_site_label_2
_geom_bond_distance
C1 C2 1.3820(19)
C1 C10 1.427(2)
C1 C11 1.5615(19)
C2 C3 1.398(2)
C2 C18 1.532(2)
C3 C4 1.363(2)
C3 H3 0.95
C4 C5 1.417(2)
C4 H4 0.95
C5 C6 1.414(2)
C5 C10 1.4553(19)
C6 C7 1.366(2)
C6 H6 0.95
C7 C8 1.403(2)
C7 H7 0.95
C8 C9 1.383(2)
C8 C48 1.5325(19)
C9 C10 1.4301(19)
C9 C41 1.5647(19)
C11 O20 1.4804(16)
C11 C21 1.5016(19)
C11 C12 1.5393(19)
C12 C13 1.380(2)
C12 C17 1.398(2)
C13 C14 1.399(2)
C13 H13 0.95
C14 C15 1.380(2)
C14 H14 0.95
C15 C16 1.404(2)
C15 H15 0.95
C16 C17 1.372(2)
C16 H16 0.95
C17 C18 1.533(2)
C18 O20 1.4486(17)
C18 C31 1.497(2)
C21 C26 1.3957(19)
C21 C22 1.396(2)
C22 C23 1.3869(19)
C22 H22 0.95
C23 C24 1.392(2)
C23 H23 0.95
C24 C25 1.385(2)
C24 H24 0.95
C25 C26 1.388(2)
C25 H25 0.95
C26 H26 0.95
C31 C32 1.386(2)
C31 C36 1.396(2)
C32 C33 1.390(2)
C32 H32 0.95
C33 C34 1.384(3)
C33 H33 0.95
C34 C35 1.380(3)
C34 H34 0.95
C35 C36 1.385(2)
C35 H35 0.95
C36 H36 0.95
C41 O50 1.4811(16)
C41 C51 1.5058(19)
C41 C42 1.5412(19)
C42 C43 1.375(2)
C42 C47 1.398(2)
C43 C44 1.403(2)
C43 H43 0.95
C44 C45 1.384(2)
C44 H44 0.95
C45 C46 1.397(2)
C45 H45 0.95
C46 C47 1.374(2)
C46 H46 0.95
C47 C48 1.5296(19)
C48 O50 1.4510(16)
C48 C61 1.496(2)
C51 C52 1.388(2)
C51 C56 1.396(2)
C52 C53 1.389(2)
C52 H52 0.95
C53 C54 1.385(2)
C53 H53 0.95
C54 C55 1.386(2)
C54 H54 0.95
C55 C56 1.388(2)
C55 H55 0.95
C56 H56 0.95
C61 C62 1.391(2)
C61 C66 1.398(2)
C62 C63 1.384(2)
C62 H62 0.95
C63 C64 1.389(2)
C63 H63 0.95
C64 C65 1.386(2)
C64 H64 0.95
C65 C66 1.387(2)
C65 H65 0.95
C66 H66 0.95

loop_
_geom_torsion_atom_site_label_1
_geom_torsion_atom_site_label_2
_geom_torsion_atom_site_label_3
_geom_torsion_atom_site_label_4
_geom_torsion
C10 C1 C2 C3 -3.2(2)
C11 C1 C2 C3 168.87(13)
C10 C1 C2 C18 -173.93(12)
C11 C1 C2 C18 -1.88(14)
C1 C2 C3 C4 -4.6(2)
C18 C2 C3 C4 164.05(14)
C2 C3 C4 C5 4.3(2)
C3 C4 C5 C6 -176.16(14)
C3 C4 C5 C10 3.6(2)
C4 C5 C6 C7 -176.39(14)
C10 C5 C6 C7 3.8(2)
C5 C6 C7 C8 4.0(2)
C6 C7 C8 C9 -5.0(2)
C6 C7 C8 C48 167.25(13)
C7 C8 C9 C10 -2.1(2)
C48 C8 C9 C10 -175.79(12)
C7 C8 C9 C41 171.77(13)
C48 C8 C9 C41 -1.97(14)
C2 C1 C10 C9 -170.40(14)
C11 C1 C10 C9 20.6(3)
C2 C1 C10 C5 10.51(19)
C11 C1 C10 C5 -158.46(14)
C8 C9 C10 C1 -169.74(14)
C41 C9 C10 C1 18.7(3)
C8 C9 C10 C5 9.36(19)
C41 C9 C10 C5 -162.16(14)
C6 C5 C10 C1 168.97(13)
C4 C5 C10 C1 -10.83(19)
C6 C5 C10 C9 -10.27(19)
C4 C5 C10 C9 169.92(13)
C2 C1 C11 O20 -32.26(13)
C10 C1 C11 O20 137.97(15)
C2 C1 C11 C21 -143.90(13)
C10 C1 C11 C21 26.3(2)
C2 C1 C11 C12 69.33(13)
C10 C1 C11 C12 -120.43(17)
O20 C11 C12 C13 -142.47(16)
C21 C11 C12 C13 -30.6(2)
C1 C11 C12 C13 115.74(17)
O20 C11 C12 C17 33.59(13)
C21 C11 C12 C17 145.47(13)
C1 C11 C12 C17 -68.20(14)
C17 C12 C13 C14 -2.2(2)
C11 C12 C13 C14 173.40(15)
C12 C13 C14 C15 0.8(2)
C13 C14 C15 C16 0.8(2)
C14 C15 C16 C17 -1.0(2)
C15 C16 C17 C12 -0.4(2)
C15 C16 C17 C18 -173.49(15)
C13 C12 C17 C16 2.1(2)
C11 C12 C17 C16 -174.69(13)
C13 C12 C17 C18 176.75(13)
C11 C12 C17 C18 -0.01(14)
C1 C2 C18 O20 36.19(14)
C3 C2 C18 O20 -133.94(15)
C1 C2 C18 C31 158.21(13)
C3 C2 C18 C31 -11.9(2)
C1 C2 C18 C17 -65.95(14)
C3 C2 C18 C17 123.92(15)
C16 C17 C18 O20 139.43(16)
C12 C17 C18 O20 -34.48(13)
C16 C17 C18 C31 16.9(2)
C12 C17 C18 C31 -157.01(13)
C16 C17 C18 C2 -119.23(17)
C12 C17 C18 C2 66.86(14)
C31 C18 O20 C11 179.78(12)
C2 C18 O20 C11 -55.57(11)
C17 C18 O20 C11 55.11(11)
C21 C11 O20 C18 179.49(11)
C12 C11 O20 C18 -54.98(11)
C1 C11 O20 C18 55.01(11)
O20 C11 C21 C26 95.24(15)
C12 C11 C21 C26 -13.7(2)
C1 C11 C21 C26 -156.00(13)
O20 C11 C21 C22 -71.60(15)
C12 C11 C21 C22 179.48(12)
C1 C11 C21 C22 37.16(18)
C26 C21 C22 C23 -2.0(2)
C11 C21 C22 C23 165.32(13)
C21 C22 C23 C24 1.1(2)
C22 C23 C24 C25 1.0(2)
C23 C24 C25 C26 -2.2(2)
C24 C25 C26 C21 1.3(2)
C22 C21 C26 C25 0.8(2)
C11 C21 C26 C25 -166.00(13)
O20 C18 C31 C32 -1.7(2)
C2 C18 C31 C32 -115.00(17)
C17 C18 C31 C32 112.60(17)
O20 C18 C31 C36 179.60(13)
C2 C18 C31 C36 66.35(19)
C17 C18 C31 C36 -66.04(19)
C36 C31 C32 C33 -0.3(3)
C18 C31 C32 C33 -178.92(17)
C31 C32 C33 C34 -0.5(3)
C32 C33 C34 C35 0.8(3)
C33 C34 C35 C36 -0.2(3)
C34 C35 C36 C31 -0.6(3)
C32 C31 C36 C35 0.8(3)
C18 C31 C36 C35 179.49(16)
C8 C9 C41 O50 -32.08(12)
C10 C9 C41 O50 140.42(15)
C8 C9 C41 C51 -144.51(13)
C10 C9 C41 C51 28.0(2)
C8 C9 C41 C42 69.20(13)
C10 C9 C41 C42 -118.29(16)
O50 C41 C42 C43 -143.04(16)
C51 C41 C42 C43 -31.0(2)
C9 C41 C42 C43 115.67(17)
O50 C41 C42 C47 33.37(13)
C51 C41 C42 C47 145.43(13)
C9 C41 C42 C47 -67.93(13)
C47 C42 C43 C44 -0.2(2)
C41 C42 C43 C44 175.79(14)
C42 C43 C44 C45 -0.2(2)
C43 C44 C45 C46 0.2(2)
C44 C45 C46 C47 0.2(2)
C45 C46 C47 C42 -0.6(2)
C45 C46 C47 C48 -175.81(14)
C43 C42 C47 C46 0.6(2)
C41 C42 C47 C46 -176.43(13)
C43 C42 C47 C48 176.95(12)
C41 C42 C47 C48 -0.07(14)
C46 C47 C48 O50 141.69(15)
C42 C47 C48 O50 -34.12(13)
C46 C47 C48 C61 20.5(2)
C42 C47 C48 C61 -155.30(12)
C46 C47 C48 C8 -116.83(17)
C42 C47 C48 C8 67.36(14)
C9 C8 C48 O50 36.13(13)
C7 C8 C48 O50 -137.14(14)
C9 C8 C48 C61 158.14(12)
C7 C8 C48 C61 -15.1(2)
C9 C8 C48 C47 -66.26(14)
C7 C8 C48 C47 120.48(15)
C61 C48 O50 C41 177.85(11)
C47 C48 O50 C41 54.71(11)
C8 C48 O50 C41 -55.65(11)
C51 C41 O50 C48 -179.36(10)
C42 C41 O50 C48 -54.40(11)
C9 C41 O50 C48 54.73(11)
O50 C41 C51 C52 -71.31(15)
C42 C41 C51 C52 179.84(13)
C9 C41 C51 C52 37.97(19)
O50 C41 C51 C56 94.81(14)
C42 C41 C51 C56 -14.0(2)
C9 C41 C51 C56 -155.91(13)
C56 C51 C52 C53 -2.2(2)
C41 C51 C52 C53 164.32(13)
C51 C52 C53 C54 0.5(2)
C52 C53 C54 C55 1.8(2)
C53 C54 C55 C56 -2.4(2)
C54 C55 C56 C51 0.8(2)
C52 C51 C56 C55 1.5(2)
C41 C51 C56 C55 -164.53(13)
O50 C48 C61 C62 -6.98(19)
C47 C48 C61 C62 106.37(15)
C8 C48 C61 C62 -121.05(15)
O50 C48 C61 C66 176.31(12)
C47 C48 C61 C66 -70.34(17)
C8 C48 C61 C66 62.24(18)
C66 C61 C62 C63 -0.5(2)
C48 C61 C62 C63 -177.21(14)
C61 C62 C63 C64 0.5(2)
C62 C63 C64 C65 -0.5(2)
C63 C64 C65 C66 0.4(2)
C64 C65 C66 C61 -0.4(2)
C62 C61 C66 C65 0.4(2)
C48 C61 C66 C65 177.19(13)
